data_1545676
loop_
_publ_author_name
'Ishida, N.'
'Sakatsume, K.'
'Kitamura, N.'
'Idemoto, Y.'

_publ_section_title
;
 Improvement of electrochemical property of pyroxene-type LiFeSi2O6 and
 crystal-structure analysis
;
_journal_name_full 'Journal of the Ceramic Society of Japan'
_journal_page_first 281
_journal_page_last 286
_journal_volume 125
_journal_year 2017
_chemical_formula_sum 'Fe Li O6 Si2'
_chemical_name_common LiFeSi2O6
_space_group_IT_number 15
_space_group_name_H-M_alt 'C 1 2/c 1'
_symmetry_space_group_name_Hall '-C 2yc'
_symmetry_space_group_name_H-M 'C 1 2/c 1'
_cell_angle_alpha 90
_cell_angle_beta 110.0941(6)
_cell_angle_gamma 90
_cell_formula_units_Z 4
_cell_length_a 9.66794(7)
_cell_length_b 8.67141(5)
_cell_length_c 5.29192(4)
_cell_volume 416.641(5)
_cod_data_source_file LiFeSi2O6.cif
_cod_data_source_block LiFeSi2O6
_cod_original_formula_sum 'Li Fe Si2 O6'
_cod_database_code 1545676

loop_
_space_group_symop_operation_xyz
'x, y, z'
'-x, -y, -z'
'-x, y, -z+1/2'
'x, -y, z+1/2'
'x+1/2, y+1/2, z'
'-x+1/2, -y+1/2, -z'
'-x+1/2, y+1/2, -z+1/2'
'x+1/2, -y+1/2, z+1/2'

loop_
_atom_site_label
_atom_site_occupancy
_atom_site_fract_x
_atom_site_fract_y
_atom_site_fract_z
_atom_site_adp_type
_atom_site_B_iso_or_equiv
_atom_site_type_symbol
Li 1.0 0.000000 0.2597(8) 0.250000 Biso 1.300000 Li
Fe 1.0 0.000000 0.89833(8) 0.250000 Biso 0.190000 Fe
Si 1.0 0.29584(8) 0.08936(11) 0.2649(2) Biso 0.210000 Si
O1 1.0 0.1157(2) 0.0852(2) 0.1499(4) Biso 0.070000 O
O2 1.0 0.3670(2) 0.2581(2) 0.3268(4) Biso 0.360000 O
O3 1.0 0.3550(2) 0.9996(2) 0.0544(4) Biso 0.270000 O
